data_2101212
loop_
_publ_author_name
'Larsson, A.-K.'
'Stenberg, L.'
'Lidin, S.'

_publ_section_title
;
 The superstructure of domain-twinned \h'-Cu~6~Sn~5~
;
_journal_issue 6
_journal_name_full 'Acta Crystallographica Section B'
_journal_page_first 636
_journal_page_last 643
_journal_paper_doi 10.1107/S0108768194004052
_journal_volume 50
_journal_year 1994
_chemical_formula_sum 'Cu6 Sn5'
_symmetry_cell_setting monoclinic
_symmetry_space_group_name_Hall '-C 2yc'
_symmetry_space_group_name_H-M 'C 1 2/c 1'
_cell_angle_alpha 90
_cell_angle_beta 98.81(5)
_cell_angle_gamma 90
_cell_formula_units_Z 4
_cell_length_a 11.036(10)
_cell_length_b 7.288(8)
_cell_length_c 9.841(9)
_cod_data_source_file ab0319.cif
_cod_database_code 2101212

loop_
_atom_site_label
_atom_site_fract_x
_atom_site_fract_y
_atom_site_fract_z
Sn1 .4000 .1667 .5500
Sn2 .3000 .6667 .3500
Sn3 .0000 .8333 .2500
Cu1 .1000 .5000 .2000
Cu2 .3000 .5069 .6000
Cu3 .0000 .0000 .0000
Cu' .0000 .1667 .2500

loop_
_geom_bond_atom_site_label_1
_geom_bond_atom_site_label_2
_geom_bond_distance
Sn1 Cu 2.74
Sn3 Cu 2.74
Sn1 Cu' 2.43
Sn3 Cu' 2.43
Sn2 Cu 2.74
Sn2 Cu' 2.55
Cu1 Sn 2.74
Cu1 Cu 2.55
Cu1 Cu' 2.74
Cu2 Sn 2.74
Cu2 Cu 2.55
Cu2 Cu' 2.74
Cu3 Sn 2.74
Cu3 Cu 2.55
Cu3 Cu' 2.74
Cu' Sn 2.43
Cu' Sn 2.55
Cu' Cu 2.74
